data_4087456
loop_
_publ_author_name
'Engl, Pascal S.'
'Senn, Remo'
'Otth, Elisabeth'
'Togni, Antonio'

_publ_section_title
;
 Synthesis and Characterization of N-Trifluoromethyl N-Heterocyclic
 Carbene Ligands and Their Complexes
;
_journal_issue 7
_journal_name_full Organometallics
_journal_page_first 1384
_journal_paper_doi 10.1021/acs.organomet.5b00137
_journal_volume 34
_journal_year 2015
_chemical_formula_sum 'C13 H7 F4 N3 Se'
_chemical_formula_weight 360.18
_space_group_crystal_system monoclinic
_space_group_IT_number 15
_space_group_name_Hall '-C 2yc'
_space_group_name_H-M_alt 'C 1 2/c 1'
_atom_sites_solution_hydrogens geom
_audit_creation_method SHELXL-2013
_cell_angle_alpha 90
_cell_angle_beta 95.568(6)
_cell_angle_gamma 90
_cell_formula_units_Z 8
_cell_length_a 23.441(7)
_cell_length_b 4.4531(12)
_cell_length_c 25.419(7)
_cell_measurement_reflns_used 3111
_cell_measurement_temperature 99(2)
_cell_measurement_theta_max 27.47
_cell_measurement_theta_min 2.49
_cell_volume 2640.8(13)
_computing_cell_refinement 'Bruker SAINT'
_computing_data_collection 'Bruker APEX2'
_computing_data_reduction 'Bruker SAINT'
_computing_molecular_graphics 'Bruker SHELXTL'
_computing_publication_material 'Bruker SHELXTL'
_computing_structure_refinement 'SHELXL-2013 (Sheldrick 2013)'
_computing_structure_solution 'SHELXS-97 (Sheldrick 2008)'
_diffrn_ambient_temperature 99(2)
_diffrn_measured_fraction_theta_full 0.987
_diffrn_measured_fraction_theta_max 0.945
_diffrn_measurement_device_type 'Bruker APEX-II CCD'
_diffrn_measurement_method '\f and \w scans'
_diffrn_radiation_type MoK\a
_diffrn_radiation_wavelength 0.71073
_diffrn_reflns_av_R_equivalents 0.0728
_diffrn_reflns_av_unetI/netI 0.1059
_diffrn_reflns_Laue_measured_fraction_full 0.987
_diffrn_reflns_Laue_measured_fraction_max 0.945
_diffrn_reflns_limit_h_max 28
_diffrn_reflns_limit_h_min -31
_diffrn_reflns_limit_k_max 5
_diffrn_reflns_limit_k_min -5
_diffrn_reflns_limit_l_max 34
_diffrn_reflns_limit_l_min -34
_diffrn_reflns_number 8797
_diffrn_reflns_point_group_measured_fraction_full 0.987
_diffrn_reflns_point_group_measured_fraction_max 0.945
_diffrn_reflns_theta_full 25.242
_diffrn_reflns_theta_max 28.595
_diffrn_reflns_theta_min 1.610
_exptl_absorpt_coefficient_mu 2.887
_exptl_absorpt_correction_T_max 0.9999
_exptl_absorpt_correction_T_min 0.5718
_exptl_absorpt_correction_type multi-scan
_exptl_absorpt_process_details 'SADABS 2012/1'
_exptl_crystal_colour colorless
_exptl_crystal_density_diffrn 1.812
_exptl_crystal_description block
_exptl_crystal_F_000 1408
_exptl_crystal_size_max 0.315
_exptl_crystal_size_mid 0.117
_exptl_crystal_size_min 0.048
_refine_diff_density_max 1.222
_refine_diff_density_min -1.104
_refine_diff_density_rms 0.158
_refine_ls_extinction_method none
_refine_ls_goodness_of_fit_ref 1.105
_refine_ls_hydrogen_treatment constr
_refine_ls_matrix_type full
_refine_ls_number_parameters 191
_refine_ls_number_reflns 3172
_refine_ls_number_restraints 0
_refine_ls_restrained_S_all 1.105
_refine_ls_R_factor_all 0.1297
_refine_ls_R_factor_gt 0.0839
_refine_ls_shift/su_max 0.001
_refine_ls_shift/su_mean 0.000
_refine_ls_structure_factor_coef Fsqd
_refine_ls_weighting_details 'w=1/[\s^2^(Fo^2^)+(0.0592P)^2^+35.6669P] where P=(Fo^2^+2Fc^2^)/3'
_refine_ls_weighting_scheme calc
_refine_ls_wR_factor_gt 0.1712
_refine_ls_wR_factor_ref 0.1853
_reflns_Friedel_coverage 0.000
_reflns_number_gt 2138
_reflns_number_total 3172
_reflns_threshold_expression 'I > 2\s(I)'
_cod_data_source_file om5b00137_si_002.cif
_cod_data_source_block Compound_6f
_cod_original_cell_volume 2640.9(13)
_cod_original_sg_symbol_H-M 'C 2/c'
_cod_database_code 4087456
_shelx_space_group_comment
;
The symmetry employed for this shelxl refinement is uniquely defined
by the following loop, which should always be used as a source of
symmetry information in preference to the above space-group names.
They are only intended as comments.
;
_shelx_estimated_absorpt_t_min 0.463
_shelx_estimated_absorpt_t_max 0.874
_shelxl_version_number 2013-4

loop_
_space_group_symop_operation_xyz
'x, y, z'
'-x, y, -z+1/2'
'x+1/2, y+1/2, z'
'-x+1/2, y+1/2, -z+1/2'
'-x, -y, -z'
'x, -y, z-1/2'
'-x+1/2, -y+1/2, -z'
'x+1/2, -y+1/2, z-1/2'

loop_
_atom_site_label
_atom_site_type_symbol
_atom_site_fract_x
_atom_site_fract_y
_atom_site_fract_z
_atom_site_U_iso_or_equiv
_atom_site_adp_type
_atom_site_occupancy
_atom_site_site_symmetry_order
_atom_site_calc_flag
_atom_site_refinement_flags_posn
_atom_site_refinement_flags_adp
Se1 Se 0.07076(4) 0.90474(16) 0.03273(3) 0.0274(3) Uani 1 1 d . .
F1 F 0.2070(2) 0.9126(9) 0.04377(17) 0.0339(11) Uani 1 1 d . .
F2 F 0.25117(19) 0.5074(10) 0.06751(17) 0.0316(11) Uani 1 1 d . .
F3 F 0.1836(2) 0.5016(9) 0.00425(16) 0.0288(10) Uani 1 1 d . .
N4 N 0.1607(2) 0.5583(12) 0.0887(2) 0.0191(12) Uani 1 1 d . .
C5 C 0.2005(3) 0.6195(16) 0.0505(3) 0.0250(16) Uani 1 1 d . .
C6 C 0.1196(3) 0.3705(14) 0.1572(3) 0.0187(14) Uani 1 1 d . .
N8 N 0.0803(2) 0.5439(11) 0.1259(2) 0.0162(12) Uani 1 1 d . .
C9 C 0.1138(4) 0.2134(16) 0.2038(3) 0.0262(17) Uani 1 1 d . .
H9 H 0.0789 0.2145 0.2200 0.031 Uiso 1 1 calc R U
F10 F -0.1435(2) 0.6292(19) 0.1623(2) 0.082(2) Uani 1 1 d . .
C11 C 0.1609(4) 0.0569(15) 0.2253(3) 0.0277(18) Uani 1 1 d . .
H11 H 0.1585 -0.0530 0.2571 0.033 Uiso 1 1 calc R U
C12 C 0.1054(3) 0.6626(14) 0.0837(3) 0.0188(15) Uani 1 1 d . .
C13 C 0.2185(3) 0.2210(15) 0.1562(3) 0.0222(15) Uani 1 1 d . .
H13 H 0.2540 0.2285 0.1412 0.027 Uiso 1 1 calc R U
C14 C 0.1708(3) 0.3742(14) 0.1342(2) 0.0190(14) Uani 1 1 d . .
C16 C 0.0206(3) 0.5696(17) 0.1333(3) 0.0274(17) Uani 1 1 d . .
C17 C 0.2120(4) 0.0556(15) 0.2016(3) 0.0275(17) Uani 1 1 d . .
H17 H 0.2432 -0.0616 0.2168 0.033 Uiso 1 1 calc R U
C18 C -0.0206(3) 0.4765(18) 0.0940(3) 0.0316(19) Uani 1 1 d . .
H18 H -0.0099 0.3998 0.0615 0.038 Uiso 1 1 calc R U
N19 N -0.0512(3) 0.6989(18) 0.1895(2) 0.0385(18) Uani 1 1 d . .
C20 C 0.0038(3) 0.6758(17) 0.1800(3) 0.0288(18) Uani 1 1 d . .
H20 H 0.0326 0.7357 0.2069 0.035 Uiso 1 1 calc R U
C25 C -0.0773(4) 0.497(2) 0.1029(3) 0.049(3) Uani 1 1 d . .
H25 H -0.1073 0.4382 0.0772 0.058 Uiso 1 1 calc R U
C24 C -0.0879(4) 0.608(3) 0.1517(4) 0.053(3) Uani 1 1 d . .

loop_
_atom_site_aniso_label
_atom_site_aniso_U_11
_atom_site_aniso_U_22
_atom_site_aniso_U_33
_atom_site_aniso_U_23
_atom_site_aniso_U_13
_atom_site_aniso_U_12
Se1 0.0378(5) 0.0184(3) 0.0254(4) 0.0006(3) 0.0001(3) 0.0117(4)
F1 0.043(3) 0.018(2) 0.044(2) 0.007(2) 0.017(2) -0.004(2)
F2 0.027(3) 0.028(2) 0.041(2) 0.0070(19) 0.015(2) 0.0027(19)
F3 0.039(3) 0.023(2) 0.026(2) -0.0052(17) 0.0108(19) -0.0031(19)
N4 0.021(3) 0.014(3) 0.023(3) 0.000(2) 0.004(2) 0.002(2)
C5 0.027(4) 0.017(3) 0.032(4) 0.007(3) 0.007(3) 0.010(3)
C6 0.018(4) 0.013(3) 0.025(3) -0.004(3) 0.004(3) -0.005(3)
N8 0.015(3) 0.012(3) 0.022(3) -0.004(2) 0.001(2) -0.001(2)
C9 0.032(5) 0.024(4) 0.025(3) -0.002(3) 0.011(3) -0.008(3)
F10 0.027(3) 0.165(7) 0.054(3) -0.050(4) 0.006(2) 0.012(4)
C11 0.047(5) 0.010(3) 0.025(3) 0.007(3) -0.001(3) 0.000(3)
C12 0.024(4) 0.009(3) 0.023(3) -0.008(2) 0.004(3) 0.002(3)
C13 0.020(4) 0.018(3) 0.027(3) -0.004(3) -0.002(3) 0.002(3)
C14 0.026(4) 0.011(3) 0.021(3) 0.001(3) 0.007(3) 0.006(3)
C16 0.027(4) 0.024(4) 0.032(4) 0.003(3) 0.009(3) 0.007(4)
C17 0.037(5) 0.012(3) 0.031(4) -0.003(3) -0.010(3) 0.005(3)
C18 0.025(5) 0.040(5) 0.030(4) -0.013(3) 0.006(3) 0.002(4)
N19 0.029(4) 0.060(5) 0.025(3) -0.018(3) 0.001(3) 0.006(4)
C20 0.023(5) 0.033(4) 0.031(4) -0.004(3) 0.004(3) 0.004(3)
C25 0.028(5) 0.075(7) 0.042(5) -0.022(5) -0.003(4) 0.009(5)
C24 0.019(5) 0.093(8) 0.047(5) -0.026(6) 0.010(4) 0.009(5)

loop_
_atom_type_symbol
_atom_type_description
_atom_type_scat_dispersion_real
_atom_type_scat_dispersion_imag
_atom_type_scat_source
C C 0.0033 0.0016 'International Tables Vol C Tables 4.2.6.8 and 6.1.1.4'
H H 0.0000 0.0000 'International Tables Vol C Tables 4.2.6.8 and 6.1.1.4'
N N 0.0061 0.0033 'International Tables Vol C Tables 4.2.6.8 and 6.1.1.4'
F F 0.0171 0.0103 'International Tables Vol C Tables 4.2.6.8 and 6.1.1.4'
Se Se -0.0929 2.2259 'International Tables Vol C Tables 4.2.6.8 and 6.1.1.4'

loop_
_geom_angle_atom_site_label_1
_geom_angle_atom_site_label_2
_geom_angle_atom_site_label_3
_geom_angle
C12 N4 C14 110.8(5)
C12 N4 C5 122.8(6)
C14 N4 C5 126.3(6)
F3 C5 F2 109.0(6)
F3 C5 F1 107.9(6)
F2 C5 F1 107.6(6)
F3 C5 N4 111.8(6)
F2 C5 N4 109.2(6)
F1 C5 N4 111.3(6)
C14 C6 N8 107.7(6)
C14 C6 C9 121.6(7)
N8 C6 C9 130.7(7)
C12 N8 C6 110.5(6)
C12 N8 C16 124.5(6)
C6 N8 C16 124.7(5)
C11 C9 C6 116.9(7)
C9 C11 C17 121.4(6)
N4 C12 N8 105.5(5)
N4 C12 Se1 128.4(5)
N8 C12 Se1 126.1(5)
C14 C13 C17 116.7(7)
C13 C14 C6 121.5(6)
C13 C14 N4 133.0(6)
C6 C14 N4 105.5(6)
C20 C16 C18 119.3(7)
C20 C16 N8 120.4(7)
C18 C16 N8 120.3(6)
C13 C17 C11 121.7(7)
C25 C18 C16 118.8(7)
C24 N19 C20 115.2(7)
N19 C20 C16 123.0(7)
C18 C25 C24 115.7(8)
N19 C24 F10 114.5(7)
N19 C24 C25 127.9(8)
F10 C24 C25 117.6(8)

loop_
_geom_bond_atom_site_label_1
_geom_bond_atom_site_label_2
_geom_bond_distance
Se1 C12 1.815(7)
F1 C5 1.327(8)
F2 C5 1.322(8)
F3 C5 1.312(8)
N4 C12 1.371(9)
N4 C14 1.418(8)
N4 C5 1.438(9)
C6 C14 1.386(9)
C6 N8 1.391(9)
C6 C9 1.393(9)
N8 C12 1.377(8)
N8 C16 1.435(9)
C9 C11 1.372(11)
F10 C24 1.358(10)
C11 C17 1.393(11)
C13 C14 1.381(10)
C13 C17 1.388(10)
C16 C20 1.371(10)
C16 C18 1.383(11)
C18 C25 1.371(12)
N19 C24 1.291(11)
N19 C20 1.340(10)
C25 C24 1.382(12)

loop_
_geom_torsion_atom_site_label_1
_geom_torsion_atom_site_label_2
_geom_torsion_atom_site_label_3
_geom_torsion_atom_site_label_4
_geom_torsion
C12 N4 C5 F3 -63.4(8)
C14 N4 C5 F3 112.9(7)
C12 N4 C5 F2 175.9(6)
C14 N4 C5 F2 -7.8(9)
C12 N4 C5 F1 57.3(9)
C14 N4 C5 F1 -126.4(7)
C14 C6 N8 C12 -0.9(7)
C9 C6 N8 C12 178.8(7)
C14 C6 N8 C16 173.0(6)
C9 C6 N8 C16 -7.3(11)
C14 C6 C9 C11 -1.3(10)
N8 C6 C9 C11 179.0(7)
C6 C9 C11 C17 0.0(10)
C14 N4 C12 N8 -0.2(7)
C5 N4 C12 N8 176.6(6)
C14 N4 C12 Se1 -180.0(5)
C5 N4 C12 Se1 -3.2(9)
C6 N8 C12 N4 0.7(7)
C16 N8 C12 N4 -173.2(6)
C6 N8 C12 Se1 -179.5(5)
C16 N8 C12 Se1 6.6(9)
C17 C13 C14 C6 2.1(10)
C17 C13 C14 N4 -178.9(7)
N8 C6 C14 C13 -180.0(6)
C9 C6 C14 C13 0.3(10)
N8 C6 C14 N4 0.8(7)
C9 C6 C14 N4 -179.0(6)
C12 N4 C14 C13 -179.5(7)
C5 N4 C14 C13 3.8(12)
C12 N4 C14 C6 -0.4(7)
C5 N4 C14 C6 -177.0(6)
C12 N8 C16 C20 -127.8(7)
C6 N8 C16 C20 59.2(10)
C12 N8 C16 C18 54.7(10)
C6 N8 C16 C18 -118.3(8)
C14 C13 C17 C11 -3.4(10)
C9 C11 C17 C13 2.4(11)
C20 C16 C18 C25 0.8(12)
N8 C16 C18 C25 178.3(8)
C24 N19 C20 C16 1.3(13)
C18 C16 C20 N19 -1.1(12)
N8 C16 C20 N19 -178.6(7)
C16 C18 C25 C24 -0.7(14)
C20 N19 C24 F10 179.1(9)
C20 N19 C24 C25 -1.3(18)
C18 C25 C24 N19 1.0(19)
C18 C25 C24 F10 -179.3(10)
